data_4131212
loop_
_publ_author_name
'Kosai, Tomoyuki'
'Ishida, Shintaro'
'Iwamoto, Takeaki'

_publ_section_title
;
 Pentasila-1,4-diene: Homoconjugation between Si&#x2550;Si Double Bonds
 via a SiMe(2) Unit.
;
_journal_issue 1
_journal_name_full 'Journal of the American Chemical Society'
_journal_page_first 99
_journal_page_last 102
_journal_paper_doi 10.1021/jacs.6b11912
_journal_volume 139
_journal_year 2017
_chemical_formula_moiety 'C52 H108 Si13'
_chemical_formula_sum 'C52 H108 Si13'
_chemical_formula_weight 1098.55
_space_group_crystal_system monoclinic
_space_group_IT_number 15
_space_group_name_Hall '-C 2yc'
_space_group_name_H-M_alt 'C 1 2/c 1'
_atom_sites_solution_hydrogens geom
_audit_creation_method SHELXL-2014
_cell_angle_alpha 90
_cell_angle_beta 117.0350(10)
_cell_angle_gamma 90
_cell_formula_units_Z 8
_cell_length_a 36.907(4)
_cell_length_b 19.699(2)
_cell_length_c 20.897(2)
_cell_measurement_reflns_used 9120
_cell_measurement_temperature 100(2)
_cell_measurement_theta_max 28.51
_cell_measurement_theta_min 2.34
_cell_volume 13533(2)
_computing_cell_refinement 'Bruker SAINT'
_computing_data_collection 'Bruker APEX2'
_computing_data_reduction 'Bruker SAINT'
_computing_molecular_graphics 'Bruker SHELXTL'
_computing_publication_material 'Bruker SHELXTL'
_computing_structure_refinement 'SHELXL-2014 (Sheldrick 2014)'
_computing_structure_solution 'SHELXS-97 (Sheldrick 2008)'
_diffrn_ambient_temperature 100(2)
_diffrn_measured_fraction_theta_full 1.000
_diffrn_measured_fraction_theta_max 1.000
_diffrn_measurement_device_type 'Bruker APEXII CCD area detector'
_diffrn_measurement_method 'phi and omega scans'
_diffrn_radiation_monochromator 'Bruker Helios multilayer confocal mirror'
_diffrn_radiation_source 'Bruker TXS fine-focus rotating anode'
_diffrn_radiation_type MoK\a
_diffrn_radiation_wavelength 0.71073
_diffrn_reflns_av_R_equivalents 0.0166
_diffrn_reflns_av_unetI/netI 0.0114
_diffrn_reflns_Laue_measured_fraction_full 1.000
_diffrn_reflns_Laue_measured_fraction_max 1.000
_diffrn_reflns_limit_h_max 45
_diffrn_reflns_limit_h_min -45
_diffrn_reflns_limit_k_max 24
_diffrn_reflns_limit_k_min -24
_diffrn_reflns_limit_l_max 25
_diffrn_reflns_limit_l_min -25
_diffrn_reflns_number 69301
_diffrn_reflns_point_group_measured_fraction_full 1.000
_diffrn_reflns_point_group_measured_fraction_max 1.000
_diffrn_reflns_theta_full 25.242
_diffrn_reflns_theta_max 26.000
_diffrn_reflns_theta_min 1.426
_exptl_absorpt_coefficient_mu 0.278
_exptl_absorpt_correction_T_max 0.9863
_exptl_absorpt_correction_T_min 0.9728
_exptl_absorpt_correction_type empirical
_exptl_absorpt_process_details 'SADABS Sheldrick 1996'
_exptl_crystal_colour red
_exptl_crystal_density_diffrn 1.078
_exptl_crystal_description plate
_exptl_crystal_F_000 4816
_exptl_crystal_size_max 0.100
_exptl_crystal_size_mid 0.100
_exptl_crystal_size_min 0.050
_refine_diff_density_max 0.559
_refine_diff_density_min -0.501
_refine_diff_density_rms 0.048
_refine_ls_extinction_method none
_refine_ls_goodness_of_fit_ref 1.056
_refine_ls_hydrogen_treatment constr
_refine_ls_matrix_type full
_refine_ls_number_parameters 625
_refine_ls_number_reflns 13299
_refine_ls_number_restraints 0
_refine_ls_restrained_S_all 1.056
_refine_ls_R_factor_all 0.0345
_refine_ls_R_factor_gt 0.0297
_refine_ls_shift/su_max 0.001
_refine_ls_shift/su_mean 0.000
_refine_ls_structure_factor_coef Fsqd
_refine_ls_weighting_details 'w=1/[\s^2^(Fo^2^)+(0.0436P)^2^+17.1272P] where P=(Fo^2^+2Fc^2^)/3'
_refine_ls_weighting_scheme calc
_refine_ls_wR_factor_gt 0.0805
_refine_ls_wR_factor_ref 0.0879
_reflns_Friedel_coverage 0.000
_reflns_number_gt 11931
_reflns_number_total 13299
_reflns_threshold_expression 'I > 2\s(I)'
_cod_data_source_file ja6b11912_si_002.cif
_cod_data_source_block Compound1_si360b
_cod_original_sg_symbol_H-M 'C 2/c'
_cod_database_code 4131212
_shelx_space_group_comment
;
The symmetry employed for this shelxl refinement is uniquely defined
by the following loop, which should always be used as a source of
symmetry information in preference to the above space-group names.
They are only intended as comments.
;
_shelx_estimated_absorpt_t_min 0.973
_shelx_estimated_absorpt_t_max 0.986
_shelxl_version_number 2014-3

loop_
_space_group_symop_operation_xyz
'x, y, z'
'-x, y, -z+1/2'
'x+1/2, y+1/2, z'
'-x+1/2, y+1/2, -z+1/2'
'-x, -y, -z'
'x, -y, z-1/2'
'-x+1/2, -y+1/2, -z'
'x+1/2, -y+1/2, z-1/2'

loop_
_atom_site_label
_atom_site_type_symbol
_atom_site_fract_x
_atom_site_fract_y
_atom_site_fract_z
_atom_site_U_iso_or_equiv
_atom_site_adp_type
_atom_site_occupancy
_atom_site_site_symmetry_order
_atom_site_calc_flag
_atom_site_refinement_flags_posn
_atom_site_refinement_flags_adp
_atom_site_refinement_flags_occupancy
_atom_site_disorder_assembly
_atom_site_disorder_group
Si1 Si 0.05812(2) 0.23971(2) 0.58756(2) 0.01750(9) Uani 1 1 d . . . . .
Si2 Si 0.10025(2) 0.24352(2) 0.53913(2) 0.01818(9) Uani 1 1 d . . . . .
Si3 Si 0.17107(2) 0.26632(2) 0.59608(2) 0.01773(9) Uani 1 1 d . . . . .
Si4 Si 0.17866(2) 0.38207(2) 0.57346(2) 0.02070(9) Uani 1 1 d . . . . .
Si5 Si 0.23103(2) 0.45168(2) 0.62000(2) 0.01819(9) Uani 1 1 d . . . . .
C1 C 0.00087(4) 0.22233(8) 0.53809(8) 0.0203(3) Uani 1 1 d . . . . .
C2 C -0.01391(5) 0.26177(8) 0.58728(8) 0.0231(3) Uani 1 1 d . . . . .
H1 H -0.0189 0.3099 0.5720 0.028 Uiso 1 1 calc R U . . .
H2 H -0.0399 0.2420 0.5816 0.028 Uiso 1 1 calc R U . . .
C3 C 0.01770(4) 0.25806(8) 0.66627(8) 0.0218(3) Uani 1 1 d . . . . .
H3 H 0.0169 0.2123 0.6852 0.026 Uiso 1 1 calc R U . . .
H4 H 0.0107 0.2915 0.6942 0.026 Uiso 1 1 calc R U . . .
C4 C 0.06237(4) 0.27290(8) 0.67693(8) 0.0201(3) Uani 1 1 d . . . . .
C5 C 0.09015(4) 0.17752(7) 0.46564(8) 0.0198(3) Uani 1 1 d . . . . .
C6 C 0.07179(5) 0.19460(8) 0.39230(8) 0.0229(3) Uani 1 1 d . . . . .
C7 C 0.06418(5) 0.14452(9) 0.34025(9) 0.0292(4) Uani 1 1 d . . . . .
H5 H 0.0509 0.1568 0.2909 0.035 Uiso 1 1 calc R U . . .
C8 C 0.07546(5) 0.07744(9) 0.35871(10) 0.0315(4) Uani 1 1 d . . . . .
C9 C 0.09557(5) 0.06136(8) 0.43109(10) 0.0290(4) Uani 1 1 d . . . . .
H6 H 0.1047 0.0161 0.4447 0.035 Uiso 1 1 calc R U . . .
C10 C 0.10289(5) 0.10944(8) 0.48457(9) 0.0238(3) Uani 1 1 d . . . . .
C11 C 0.06039(5) 0.26674(8) 0.36713(8) 0.0289(4) Uani 1 1 d . . . . .
H7 H 0.0479 0.2682 0.3145 0.043 Uiso 1 1 calc R U . . .
H8 H 0.0849 0.2952 0.3871 0.043 Uiso 1 1 calc R U . . .
H9 H 0.0410 0.2838 0.3834 0.043 Uiso 1 1 calc R U . . .
C12 C 0.06612(7) 0.02328(10) 0.30189(12) 0.0475(5) Uani 1 1 d . . . . .
H10 H 0.0530 0.0442 0.2541 0.071 Uiso 1 1 calc R U . . .
H11 H 0.0478 -0.0106 0.3059 0.071 Uiso 1 1 calc R U . . .
H12 H 0.0915 0.0012 0.3089 0.071 Uiso 1 1 calc R U . . .
C13 C 0.12329(5) 0.08554(8) 0.56137(9) 0.0312(4) Uani 1 1 d . . . . .
H13 H 0.1028 0.0797 0.5786 0.047 Uiso 1 1 calc R U . . .
H14 H 0.1434 0.1193 0.5912 0.047 Uiso 1 1 calc R U . . .
H15 H 0.1369 0.0421 0.5643 0.047 Uiso 1 1 calc R U . . .
C14 C 0.19299(5) 0.21010(8) 0.54948(9) 0.0284(3) Uani 1 1 d . . . . .
H16 H 0.2209 0.2243 0.5626 0.043 Uiso 1 1 calc R U . . .
H17 H 0.1765 0.2139 0.4974 0.043 Uiso 1 1 calc R U . . .
H18 H 0.1930 0.1629 0.5643 0.043 Uiso 1 1 calc R U . . .
C15 C 0.19448(5) 0.23842(8) 0.69232(8) 0.0256(3) Uani 1 1 d . . . . .
H19 H 0.1905 0.1895 0.6945 0.038 Uiso 1 1 calc R U . . .
H20 H 0.1815 0.2627 0.7175 0.038 Uiso 1 1 calc R U . . .
H21 H 0.2237 0.2486 0.7153 0.038 Uiso 1 1 calc R U . . .
C16 C 0.14283(6) 0.39854(8) 0.47495(8) 0.0312(4) Uani 1 1 d . . . . .
C17 C 0.15291(8) 0.37845(10) 0.41992(10) 0.0477(6) Uani 1 1 d . . . . .
C18 C 0.12461(11) 0.39009(12) 0.34828(11) 0.0715(10) Uani 1 1 d . . . . .
H22 H 0.1316 0.3773 0.3114 0.086 Uiso 1 1 calc R U . . .
C19 C 0.08727(11) 0.41914(13) 0.32889(12) 0.0814(12) Uani 1 1 d . . . . .
C20 C 0.07767(8) 0.43896(10) 0.38280(12) 0.0656(8) Uani 1 1 d . . . . .
H23 H 0.0522 0.4600 0.3701 0.079 Uiso 1 1 calc R U . . .
C21 C 0.10442(6) 0.42891(9) 0.45553(10) 0.0410(5) Uani 1 1 d . . . . .
C22 C 0.19276(9) 0.34576(11) 0.43456(13) 0.0598(7) Uani 1 1 d . . . . .
H24 H 0.2095 0.3407 0.4865 0.090 Uiso 1 1 calc R U . . .
H25 H 0.1877 0.3010 0.4117 0.090 Uiso 1 1 calc R U . . .
H26 H 0.2071 0.3743 0.4150 0.090 Uiso 1 1 calc R U . . .
C23 C 0.0651(3) 0.4203(5) 0.2467(6) 0.071(3) Uani 0.5 1 d . . P A 2
H27 H 0.0382 0.4407 0.2305 0.107 Uiso 0.5 1 calc R U P A 2
H28 H 0.0809 0.4470 0.2286 0.107 Uiso 0.5 1 calc R U P A 2
H29 H 0.0621 0.3738 0.2283 0.107 Uiso 0.5 1 calc R U P A 2
C24 C 0.0480(3) 0.4322(5) 0.2544(5) 0.068(3) Uani 0.5 1 d . . P A 1
H30 H 0.0271 0.4549 0.2634 0.103 Uiso 0.5 1 calc R U P A 1
H31 H 0.0552 0.4611 0.2238 0.103 Uiso 0.5 1 calc R U P A 1
H32 H 0.0374 0.3888 0.2303 0.103 Uiso 0.5 1 calc R U P A 1
C25 C 0.09122(6) 0.44964(10) 0.51072(12) 0.0446(5) Uani 1 1 d . . . . .
H33 H 0.1130 0.4396 0.5588 0.067 Uiso 1 1 calc R U . . .
H34 H 0.0854 0.4984 0.5066 0.067 Uiso 1 1 calc R U . . .
H35 H 0.0666 0.4245 0.5029 0.067 Uiso 1 1 calc R U . . .
C26 C 0.28025(4) 0.44408(7) 0.70709(7) 0.0184(3) Uani 1 1 d . . . . .
C27 C 0.30215(5) 0.51181(8) 0.70435(8) 0.0228(3) Uani 1 1 d . . . . .
H36 H 0.3219 0.5251 0.7537 0.027 Uiso 1 1 calc R U . . .
H37 H 0.3174 0.5042 0.6763 0.027 Uiso 1 1 calc R U . . .
C28 C 0.27130(5) 0.56946(8) 0.66977(8) 0.0241(3) Uani 1 1 d . . . . .
H38 H 0.2849 0.6078 0.6586 0.029 Uiso 1 1 calc R U . . .
H39 H 0.2619 0.5858 0.7045 0.029 Uiso 1 1 calc R U . . .
C29 C 0.23337(5) 0.54596(7) 0.59861(8) 0.0212(3) Uani 1 1 d . . . . .
Si6 Si -0.02828(2) 0.26070(2) 0.44429(2) 0.02513(10) Uani 1 1 d . . . . .
C30 C -0.00886(6) 0.34678(9) 0.43771(9) 0.0353(4) Uani 1 1 d . . . . .
H40 H 0.0208 0.3451 0.4569 0.053 Uiso 1 1 calc R U . . .
H41 H -0.0161 0.3793 0.4655 0.053 Uiso 1 1 calc R U . . .
H42 H -0.0211 0.3610 0.3873 0.053 Uiso 1 1 calc R U . . .
C31 C -0.02962(5) 0.20592(9) 0.37024(9) 0.0318(4) Uani 1 1 d . . . . .
H43 H -0.0425 0.2308 0.3247 0.048 Uiso 1 1 calc R U . . .
H44 H -0.0452 0.1647 0.3668 0.048 Uiso 1 1 calc R U . . .
H45 H -0.0018 0.1936 0.3804 0.048 Uiso 1 1 calc R U . . .
C32 C -0.08289(5) 0.27559(11) 0.42375(10) 0.0394(4) Uani 1 1 d . . . . .
H46 H -0.0979 0.2936 0.3749 0.059 Uiso 1 1 calc R U . . .
H47 H -0.0840 0.3083 0.4581 0.059 Uiso 1 1 calc R U . . .
H48 H -0.0952 0.2326 0.4275 0.059 Uiso 1 1 calc R U . . .
Si7 Si -0.01094(2) 0.12795(2) 0.53593(2) 0.02310(9) Uani 1 1 d . . . . .
C33 C 0.01366(6) 0.08086(9) 0.48828(11) 0.0341(4) Uani 1 1 d . . . . .
H49 H 0.0321 0.0463 0.5204 0.051 Uiso 1 1 calc R U . . .
H50 H 0.0291 0.1127 0.4741 0.051 Uiso 1 1 calc R U . . .
H51 H -0.0073 0.0589 0.4454 0.051 Uiso 1 1 calc R U . . .
C34 C -0.06700(5) 0.11085(10) 0.48880(10) 0.0351(4) Uani 1 1 d . . . . .
H52 H -0.0777 0.1222 0.4378 0.053 Uiso 1 1 calc R U . . .
H53 H -0.0806 0.1387 0.5102 0.053 Uiso 1 1 calc R U . . .
H54 H -0.0720 0.0627 0.4937 0.053 Uiso 1 1 calc R U . . .
C35 C 0.00451(6) 0.08932(9) 0.62672(10) 0.0330(4) Uani 1 1 d . . . . .
H55 H -0.0008 0.0404 0.6215 0.049 Uiso 1 1 calc R U . . .
H56 H -0.0112 0.1101 0.6488 0.049 Uiso 1 1 calc R U . . .
H57 H 0.0336 0.0973 0.6573 0.049 Uiso 1 1 calc R U . . .
Si8 Si 0.09999(2) 0.22135(2) 0.75864(2) 0.02431(10) Uani 1 1 d . . . . .
C36 C 0.11823(5) 0.14129(9) 0.73486(9) 0.0295(3) Uani 1 1 d . . . . .
H58 H 0.1355 0.1524 0.7120 0.044 Uiso 1 1 calc R U . . .
H59 H 0.0948 0.1146 0.7015 0.044 Uiso 1 1 calc R U . . .
H60 H 0.1339 0.1148 0.7785 0.044 Uiso 1 1 calc R U . . .
C37 C 0.07455(6) 0.19506(11) 0.81499(10) 0.0388(4) Uani 1 1 d . . . . .
H61 H 0.0531 0.1620 0.7884 0.058 Uiso 1 1 calc R U . . .
H62 H 0.0626 0.2350 0.8261 0.058 Uiso 1 1 calc R U . . .
H63 H 0.0947 0.1745 0.8598 0.058 Uiso 1 1 calc R U . . .
C38 C 0.14756(5) 0.26645(11) 0.82290(10) 0.0396(4) Uani 1 1 d . . . . .
H64 H 0.1641 0.2359 0.8625 0.059 Uiso 1 1 calc R U . . .
H65 H 0.1402 0.3067 0.8420 0.059 Uiso 1 1 calc R U . . .
H66 H 0.1632 0.2802 0.7977 0.059 Uiso 1 1 calc R U . . .
Si9 Si 0.07106(2) 0.36756(2) 0.69513(2) 0.02455(10) Uani 1 1 d . . . . .
C39 C 0.03082(6) 0.42042(9) 0.62337(10) 0.0353(4) Uani 1 1 d . . . . .
H67 H 0.0378 0.4686 0.6332 0.053 Uiso 1 1 calc R U . . .
H68 H 0.0045 0.4118 0.6228 0.053 Uiso 1 1 calc R U . . .
H69 H 0.0291 0.4085 0.5766 0.053 Uiso 1 1 calc R U . . .
C40 C 0.06800(6) 0.38831(9) 0.78074(9) 0.0335(4) Uani 1 1 d . . . . .
H70 H 0.0810 0.3521 0.8160 0.050 Uiso 1 1 calc R U . . .
H71 H 0.0394 0.3922 0.7705 0.050 Uiso 1 1 calc R U . . .
H72 H 0.0820 0.4314 0.8002 0.050 Uiso 1 1 calc R U . . .
C41 C 0.12102(6) 0.39658(10) 0.70293(10) 0.0364(4) Uani 1 1 d . . . . .
H73 H 0.1262 0.3743 0.6660 0.055 Uiso 1 1 calc R U . . .
H74 H 0.1427 0.3848 0.7506 0.055 Uiso 1 1 calc R U . . .
H75 H 0.1204 0.4459 0.6963 0.055 Uiso 1 1 calc R U . . .
Si10 Si 0.27577(2) 0.44120(2) 0.79433(2) 0.01890(9) Uani 1 1 d . . . . .
C42 C 0.26779(5) 0.52740(9) 0.82368(9) 0.0293(3) Uani 1 1 d . . . . .
H76 H 0.2406 0.5439 0.7906 0.044 Uiso 1 1 calc R U . . .
H77 H 0.2883 0.5588 0.8235 0.044 Uiso 1 1 calc R U . . .
H78 H 0.2702 0.5245 0.8723 0.044 Uiso 1 1 calc R U . . .
C43 C 0.32370(5) 0.40856(9) 0.87069(8) 0.0298(4) Uani 1 1 d . . . . .
H79 H 0.3214 0.4119 0.9155 0.045 Uiso 1 1 calc R U . . .
H80 H 0.3469 0.4357 0.8746 0.045 Uiso 1 1 calc R U . . .
H81 H 0.3278 0.3610 0.8618 0.045 Uiso 1 1 calc R U . . .
C44 C 0.23389(5) 0.38518(10) 0.78918(9) 0.0331(4) Uani 1 1 d . . . . .
H82 H 0.2292 0.3931 0.8312 0.050 Uiso 1 1 calc R U . . .
H83 H 0.2414 0.3376 0.7884 0.050 Uiso 1 1 calc R U . . .
H84 H 0.2090 0.3954 0.7453 0.050 Uiso 1 1 calc R U . . .
Si11 Si 0.31297(2) 0.37132(2) 0.70148(2) 0.02212(9) Uani 1 1 d . . . . .
C45 C 0.31275(6) 0.36374(11) 0.61236(10) 0.0397(4) Uani 1 1 d . . . . .
H85 H 0.3268 0.3219 0.6110 0.060 Uiso 1 1 calc R U . . .
H86 H 0.3267 0.4029 0.6049 0.060 Uiso 1 1 calc R U . . .
H87 H 0.2846 0.3624 0.5744 0.060 Uiso 1 1 calc R U . . .
C46 C 0.29705(5) 0.28627(8) 0.71923(10) 0.0312(4) Uani 1 1 d . . . . .
H88 H 0.2703 0.2747 0.6802 0.047 Uiso 1 1 calc R U . . .
H89 H 0.2956 0.2875 0.7649 0.047 Uiso 1 1 calc R U . . .
H90 H 0.3170 0.2520 0.7219 0.047 Uiso 1 1 calc R U . . .
C47 C 0.36808(5) 0.38451(10) 0.76628(10) 0.0349(4) Uani 1 1 d . . . . .
H91 H 0.3738 0.3643 0.8128 0.052 Uiso 1 1 calc R U . . .
H92 H 0.3740 0.4332 0.7724 0.052 Uiso 1 1 calc R U . . .
H93 H 0.3852 0.3629 0.7474 0.052 Uiso 1 1 calc R U . . .
Si12 Si 0.24383(2) 0.56345(2) 0.51870(2) 0.02839(10) Uani 1 1 d . . . . .
C48 C 0.29494(8) 0.53379(16) 0.53393(14) 0.0644(7) Uani 1 1 d . . . . .
H94 H 0.2996 0.5472 0.4931 0.097 Uiso 1 1 calc R U . . .
H95 H 0.2963 0.4842 0.5387 0.097 Uiso 1 1 calc R U . . .
H96 H 0.3158 0.5543 0.5780 0.097 Uiso 1 1 calc R U . . .
C49 C 0.24466(7) 0.65673(10) 0.50176(10) 0.0442(5) Uani 1 1 d . . . . .
H97 H 0.2634 0.6794 0.5463 0.066 Uiso 1 1 calc R U . . .
H98 H 0.2173 0.6755 0.4853 0.066 Uiso 1 1 calc R U . . .
H99 H 0.2537 0.6640 0.4649 0.066 Uiso 1 1 calc R U . . .
C50 C 0.20475(7) 0.52489(11) 0.43328(10) 0.0474(5) Uani 1 1 d . . . . .
H100 H 0.2178 0.4919 0.4154 0.071 Uiso 1 1 calc R U . . .
H101 H 0.1920 0.5606 0.3973 0.071 Uiso 1 1 calc R U . . .
H102 H 0.1840 0.5020 0.4424 0.071 Uiso 1 1 calc R U . . .
Si13 Si 0.18782(2) 0.59817(2) 0.59041(2) 0.02439(10) Uani 1 1 d . . . . .
C51 C 0.20277(6) 0.68931(9) 0.61491(10) 0.0385(4) Uani 1 1 d . . . . .
H103 H 0.2101 0.7097 0.5796 0.058 Uiso 1 1 calc R U . . .
H104 H 0.2261 0.6915 0.6627 0.058 Uiso 1 1 calc R U . . .
H105 H 0.1799 0.7143 0.6151 0.058 Uiso 1 1 calc R U . . .
C52 C 0.14465(5) 0.59789(9) 0.49726(9) 0.0315(4) Uani 1 1 d . . . . .
H106 H 0.1381 0.5510 0.4802 0.047 Uiso 1 1 calc R U . . .
H107 H 0.1525 0.6233 0.4652 0.047 Uiso 1 1 calc R U . . .
H108 H 0.1208 0.6192 0.4977 0.047 Uiso 1 1 calc R U . . .
C53 C 0.16854(5) 0.57034(9) 0.65546(9) 0.0318(4) Uani 1 1 d . . . . .
H109 H 0.1408 0.5874 0.6395 0.048 Uiso 1 1 calc R U . . .
H110 H 0.1863 0.5884 0.7033 0.048 Uiso 1 1 calc R U . . .
H111 H 0.1684 0.5206 0.6575 0.048 Uiso 1 1 calc R U . . .

loop_
_atom_site_aniso_label
_atom_site_aniso_U_11
_atom_site_aniso_U_22
_atom_site_aniso_U_33
_atom_site_aniso_U_23
_atom_site_aniso_U_13
_atom_site_aniso_U_12
Si1 0.01689(19) 0.01816(19) 0.01805(19) -0.00190(15) 0.00847(15) -0.00103(14)
Si2 0.01870(19) 0.01935(19) 0.01724(19) -0.00288(15) 0.00883(16) -0.00319(15)
Si3 0.01898(19) 0.01854(19) 0.01686(19) -0.00144(15) 0.00918(16) -0.00247(15)
Si4 0.0230(2) 0.0201(2) 0.01623(19) -0.00047(15) 0.00650(16) -0.00618(16)
Si5 0.02048(19) 0.01822(19) 0.01552(18) -0.00075(14) 0.00789(15) -0.00421(15)
C1 0.0175(7) 0.0207(7) 0.0224(7) -0.0027(6) 0.0090(6) -0.0013(6)
C2 0.0194(7) 0.0255(8) 0.0258(8) -0.0033(6) 0.0114(6) 0.0002(6)
C3 0.0194(7) 0.0251(8) 0.0239(7) -0.0033(6) 0.0125(6) -0.0009(6)
C4 0.0192(7) 0.0232(7) 0.0199(7) -0.0030(6) 0.0107(6) -0.0010(6)
C5 0.0202(7) 0.0197(7) 0.0222(7) -0.0042(6) 0.0120(6) -0.0049(6)
C6 0.0249(7) 0.0242(8) 0.0231(7) -0.0037(6) 0.0138(6) -0.0080(6)
C7 0.0357(9) 0.0339(9) 0.0223(8) -0.0078(7) 0.0169(7) -0.0141(7)
C8 0.0385(9) 0.0301(9) 0.0372(9) -0.0153(7) 0.0270(8) -0.0153(7)
C9 0.0338(9) 0.0196(8) 0.0433(10) -0.0062(7) 0.0260(8) -0.0047(6)
C10 0.0228(7) 0.0223(7) 0.0304(8) -0.0022(6) 0.0156(6) -0.0033(6)
C11 0.0364(9) 0.0262(8) 0.0207(8) 0.0009(6) 0.0101(7) -0.0064(7)
C12 0.0726(15) 0.0373(11) 0.0498(12) -0.0229(9) 0.0427(11) -0.0218(10)
C13 0.0331(9) 0.0216(8) 0.0345(9) 0.0031(7) 0.0116(7) 0.0019(7)
C14 0.0315(8) 0.0274(8) 0.0344(9) -0.0066(7) 0.0221(7) -0.0034(7)
C15 0.0248(8) 0.0279(8) 0.0218(7) 0.0024(6) 0.0085(6) -0.0051(6)
C16 0.0427(10) 0.0227(8) 0.0173(7) 0.0011(6) 0.0040(7) -0.0167(7)
C17 0.0874(16) 0.0304(9) 0.0227(9) -0.0068(7) 0.0227(10) -0.0335(10)
C18 0.135(3) 0.0448(13) 0.0164(9) -0.0057(9) 0.0189(13) -0.0545(16)
C19 0.126(3) 0.0392(12) 0.0212(11) 0.0109(9) -0.0172(13) -0.0478(15)
C20 0.0667(15) 0.0286(10) 0.0445(13) 0.0158(9) -0.0246(11) -0.0230(10)
C21 0.0420(10) 0.0226(8) 0.0317(9) 0.0073(7) -0.0065(8) -0.0149(8)
C22 0.122(2) 0.0343(11) 0.0526(13) -0.0097(10) 0.0659(15) -0.0142(13)
C23 0.098(7) 0.035(3) 0.030(3) 0.006(2) -0.015(4) -0.018(4)
C24 0.088(7) 0.053(5) 0.020(3) 0.009(3) -0.014(4) -0.030(4)
C25 0.0266(9) 0.0304(9) 0.0590(13) 0.0107(9) 0.0039(9) -0.0019(7)
C26 0.0183(7) 0.0200(7) 0.0169(7) -0.0009(5) 0.0081(6) -0.0025(5)
C27 0.0216(7) 0.0239(8) 0.0216(7) -0.0006(6) 0.0088(6) -0.0058(6)
C28 0.0261(8) 0.0196(7) 0.0229(7) -0.0005(6) 0.0080(6) -0.0073(6)
C29 0.0257(7) 0.0180(7) 0.0186(7) 0.0001(5) 0.0089(6) -0.0045(6)
Si6 0.0202(2) 0.0293(2) 0.0218(2) -0.00065(17) 0.00603(17) 0.00158(17)
C30 0.0411(10) 0.0296(9) 0.0280(9) 0.0045(7) 0.0094(8) 0.0029(8)
C31 0.0270(8) 0.0401(10) 0.0257(8) -0.0068(7) 0.0097(7) -0.0080(7)
C32 0.0249(9) 0.0517(12) 0.0354(10) 0.0027(8) 0.0083(7) 0.0105(8)
Si7 0.0200(2) 0.0220(2) 0.0283(2) -0.00440(17) 0.01178(17) -0.00493(16)
C33 0.0395(10) 0.0232(8) 0.0511(11) -0.0093(8) 0.0306(9) -0.0085(7)
C34 0.0248(8) 0.0385(10) 0.0405(10) -0.0043(8) 0.0136(8) -0.0094(7)
C35 0.0372(9) 0.0249(8) 0.0355(9) 0.0013(7) 0.0154(8) -0.0036(7)
Si8 0.0212(2) 0.0338(2) 0.0193(2) 0.00105(17) 0.01038(17) 0.00329(17)
C36 0.0268(8) 0.0327(9) 0.0298(8) 0.0071(7) 0.0135(7) 0.0075(7)
C37 0.0373(10) 0.0554(12) 0.0316(9) 0.0133(8) 0.0224(8) 0.0124(9)
C38 0.0285(9) 0.0586(12) 0.0252(9) -0.0091(8) 0.0067(7) -0.0006(8)
Si9 0.0268(2) 0.0229(2) 0.0262(2) -0.00685(17) 0.01401(18) -0.00403(17)
C39 0.0433(10) 0.0228(8) 0.0364(9) -0.0041(7) 0.0152(8) 0.0010(7)
C40 0.0376(9) 0.0339(9) 0.0324(9) -0.0117(7) 0.0188(8) -0.0026(7)
C41 0.0367(10) 0.0371(10) 0.0399(10) -0.0087(8) 0.0213(8) -0.0134(8)
Si10 0.01844(19) 0.0228(2) 0.01574(19) -0.00226(15) 0.00804(15) -0.00166(15)
C42 0.0337(9) 0.0308(9) 0.0224(8) -0.0043(6) 0.0120(7) 0.0043(7)
C43 0.0311(8) 0.0380(9) 0.0185(7) 0.0005(7) 0.0096(7) 0.0081(7)
C44 0.0335(9) 0.0441(10) 0.0288(9) -0.0096(7) 0.0205(7) -0.0146(8)
Si11 0.0222(2) 0.0252(2) 0.0227(2) -0.00184(16) 0.01350(17) 0.00003(16)
C45 0.0483(11) 0.0474(11) 0.0338(10) -0.0043(8) 0.0276(9) 0.0038(9)
C46 0.0338(9) 0.0241(8) 0.0395(9) -0.0013(7) 0.0201(8) 0.0017(7)
C47 0.0224(8) 0.0431(10) 0.0404(10) -0.0028(8) 0.0154(7) 0.0016(7)
Si12 0.0393(3) 0.0252(2) 0.0234(2) 0.00276(17) 0.0167(2) -0.00837(19)
C48 0.0622(14) 0.096(2) 0.0584(14) 0.0364(14) 0.0481(13) 0.0167(14)
C49 0.0665(13) 0.0311(9) 0.0335(10) 0.0030(8) 0.0214(9) -0.0184(9)
C50 0.0730(14) 0.0479(12) 0.0318(10) -0.0121(9) 0.0330(10) -0.0299(11)
Si13 0.0276(2) 0.0195(2) 0.0204(2) -0.00174(16) 0.00599(17) 0.00003(17)
C51 0.0440(10) 0.0248(9) 0.0376(10) -0.0085(7) 0.0105(8) -0.0018(8)
C52 0.0325(9) 0.0267(8) 0.0260(8) 0.0006(7) 0.0052(7) 0.0019(7)
C53 0.0291(8) 0.0368(9) 0.0285(8) -0.0011(7) 0.0122(7) 0.0062(7)

loop_
_atom_type_symbol
_atom_type_description
_atom_type_scat_dispersion_real
_atom_type_scat_dispersion_imag
_atom_type_scat_source
C C 0.0033 0.0016 'International Tables Vol C Tables 4.2.6.8 and 6.1.1.4'
H H 0.0000 0.0000 'International Tables Vol C Tables 4.2.6.8 and 6.1.1.4'
Si Si 0.0817 0.0704 'International Tables Vol C Tables 4.2.6.8 and 6.1.1.4'

loop_
_geom_angle_atom_site_label_1
_geom_angle_atom_site_label_2
_geom_angle_atom_site_label_3
_geom_angle
C1 Si1 C4 99.71(6)
C1 Si1 Si2 126.35(5)
C4 Si1 Si2 132.22(5)
C5 Si2 Si1 115.05(5)
C5 Si2 Si3 107.43(5)
Si1 Si2 Si3 128.42(2)
C15 Si3 C14 106.60(8)
C15 Si3 Si2 110.38(5)
C14 Si3 Si2 105.29(6)
C15 Si3 Si4 117.21(5)
C14 Si3 Si4 110.19(6)
Si2 Si3 Si4 106.57(2)
C16 Si4 Si5 114.23(5)
C16 Si4 Si3 107.03(5)
Si5 Si4 Si3 132.07(2)
C26 Si5 C29 100.03(6)
C26 Si5 Si4 129.57(5)
C29 Si5 Si4 128.47(5)
C2 C1 Si7 110.76(10)
C2 C1 Si6 105.93(10)
Si7 C1 Si6 110.21(7)
C2 C1 Si1 100.64(9)
Si7 C1 Si1 111.82(7)
Si6 C1 Si1 116.85(8)
C3 C2 C1 111.17(12)
C2 C3 C4 112.13(12)
C3 C4 Si9 106.18(10)
C3 C4 Si1 100.41(9)
Si9 C4 Si1 117.46(8)
C3 C4 Si8 108.13(10)
Si9 C4 Si8 110.57(7)
Si1 C4 Si8 112.97(7)
C6 C5 C10 117.72(13)
C6 C5 Si2 122.23(11)
C10 C5 Si2 119.99(11)
C7 C6 C5 120.38(15)
C7 C6 C11 117.90(14)
C5 C6 C11 121.71(13)
C8 C7 C6 121.79(16)
C9 C8 C7 117.77(15)
C9 C8 C12 120.87(17)
C7 C8 C12 121.36(17)
C8 C9 C10 122.16(16)
C9 C10 C5 120.02(15)
C9 C10 C13 117.57(15)
C5 C10 C13 122.38(14)
C17 C16 C21 118.88(17)
C17 C16 Si4 121.43(16)
C21 C16 Si4 119.64(14)
C18 C17 C16 118.6(3)
C18 C17 C22 118.2(2)
C16 C17 C22 123.21(18)
C19 C18 C17 123.0(3)
C18 C19 C20 118.2(2)
C18 C19 C23 106.8(4)
C20 C19 C23 135.0(5)
C18 C19 C24 134.6(4)
C20 C19 C24 107.1(5)
C19 C20 C21 122.0(3)
C20 C21 C16 119.4(2)
C20 C21 C25 118.8(2)
C16 C21 C25 121.83(15)
C27 C26 Si10 109.23(10)
C27 C26 Si5 100.43(9)
Si10 C26 Si5 117.18(7)
C27 C26 Si11 106.50(10)
Si10 C26 Si11 111.61(7)
Si5 C26 Si11 110.79(7)
C28 C27 C26 111.13(12)
C27 C28 C29 112.12(12)
C28 C29 Si12 109.02(10)
C28 C29 Si13 107.10(10)
Si12 C29 Si13 110.12(7)
C28 C29 Si5 100.29(9)
Si12 C29 Si5 115.24(8)
Si13 C29 Si5 114.23(8)
C31 Si6 C30 109.23(8)
C31 Si6 C32 106.16(8)
C30 Si6 C32 104.37(9)
C31 Si6 C1 114.31(8)
C30 Si6 C1 112.21(7)
C32 Si6 C1 109.91(8)
C33 Si7 C34 108.55(9)
C33 Si7 C35 109.83(9)
C34 Si7 C35 102.35(8)
C33 Si7 C1 109.60(7)
C34 Si7 C1 111.95(8)
C35 Si7 C1 114.25(7)
C36 Si8 C38 104.86(8)
C36 Si8 C37 106.06(9)
C38 Si8 C37 104.63(9)
C36 Si8 C4 114.23(7)
C38 Si8 C4 116.52(8)
C37 Si8 C4 109.62(7)
C41 Si9 C39 106.97(9)
C41 Si9 C40 109.47(8)
C39 Si9 C40 105.72(8)
C41 Si9 C4 112.85(8)
C39 Si9 C4 112.62(7)
C40 Si9 C4 108.95(8)
C44 Si10 C42 107.83(8)
C44 Si10 C43 106.43(9)
C42 Si10 C43 105.05(8)
C44 Si10 C26 113.16(7)
C42 Si10 C26 112.41(7)
C43 Si10 C26 111.45(7)
C45 Si11 C46 105.52(9)
C45 Si11 C47 104.04(9)
C46 Si11 C47 108.42(9)
C45 Si11 C26 113.90(8)
C46 Si11 C26 113.32(7)
C47 Si11 C26 111.04(7)
C48 Si12 C50 108.55(12)
C48 Si12 C49 103.78(12)
C50 Si12 C49 106.82(10)
C48 Si12 C29 112.74(8)
C50 Si12 C29 112.73(8)
C49 Si12 C29 111.68(8)
C52 Si13 C51 106.96(8)
C52 Si13 C53 109.15(8)
C51 Si13 C53 104.03(9)
C52 Si13 C29 112.93(7)
C51 Si13 C29 110.62(8)
C53 Si13 C29 112.64(7)

loop_
_geom_bond_atom_site_label_1
_geom_bond_atom_site_label_2
_geom_bond_distance
Si1 C1 1.9142(15)
Si1 C4 1.9167(15)
Si1 Si2 2.2089(6)
Si2 C5 1.9150(15)
Si2 Si3 2.3710(6)
Si3 C15 1.8745(16)
Si3 C14 1.8828(16)
Si3 Si4 2.3711(6)
Si4 C16 1.9019(16)
Si4 Si5 2.2032(6)
Si5 C26 1.9049(15)
Si5 C29 1.9213(15)
C1 C2 1.571(2)
C1 Si7 1.9055(16)
C1 Si6 1.9114(16)
C2 C3 1.530(2)
C3 C4 1.587(2)
C4 Si9 1.9010(16)
C4 Si8 1.9285(16)
C5 C6 1.406(2)
C5 C10 1.417(2)
C6 C7 1.399(2)
C6 C11 1.507(2)
C7 C8 1.387(3)
C8 C9 1.385(3)
C8 C12 1.515(2)
C9 C10 1.394(2)
C10 C13 1.505(2)
C16 C17 1.416(3)
C16 C21 1.418(3)
C17 C18 1.401(3)
C17 C22 1.504(4)
C18 C19 1.372(5)
C19 C20 1.382(5)
C19 C23 1.531(10)
C19 C24 1.594(9)
C20 C21 1.400(3)
C21 C25 1.498(3)
C26 C27 1.575(2)
C26 Si10 1.9048(15)
C26 Si11 1.9118(15)
C27 C28 1.536(2)
C28 C29 1.579(2)
C29 Si12 1.9087(15)
C29 Si13 1.9111(16)
Si6 C31 1.8688(17)
Si6 C30 1.8703(19)
Si6 C32 1.8831(18)
Si7 C33 1.8702(17)
Si7 C34 1.8740(17)
Si7 C35 1.8764(18)
Si8 C36 1.8685(17)
Si8 C38 1.8793(19)
Si8 C37 1.8817(18)
Si9 C41 1.8656(18)
Si9 C39 1.8746(19)
Si9 C40 1.8881(17)
Si10 C44 1.8619(17)
Si10 C42 1.8736(17)
Si10 C43 1.8770(16)
Si11 C45 1.8647(18)
Si11 C46 1.8677(17)
Si11 C47 1.8800(18)
Si12 C48 1.859(2)
Si12 C50 1.872(2)
Si12 C49 1.8743(19)
Si13 C52 1.8729(17)
Si13 C51 1.8798(18)
Si13 C53 1.8799(18)

loop_
_geom_torsion_atom_site_label_1
_geom_torsion_atom_site_label_2
_geom_torsion_atom_site_label_3
_geom_torsion_atom_site_label_4
_geom_torsion
Si7 C1 C2 C3 83.75(13)
Si6 C1 C2 C3 -156.76(10)
Si1 C1 C2 C3 -34.65(14)
C1 C2 C3 C4 45.94(17)
C2 C3 C4 Si9 92.62(12)
C2 C3 C4 Si1 -30.17(14)
C2 C3 C4 Si8 -148.70(11)
C10 C5 C6 C7 4.0(2)
Si2 C5 C6 C7 -178.65(12)
C10 C5 C6 C11 -174.82(14)
Si2 C5 C6 C11 2.5(2)
C5 C6 C7 C8 -2.1(2)
C11 C6 C7 C8 176.84(15)
C6 C7 C8 C9 -1.5(2)
C6 C7 C8 C12 178.41(16)
C7 C8 C9 C10 3.0(2)
C12 C8 C9 C10 -176.90(16)
C8 C9 C10 C5 -1.0(2)
C8 C9 C10 C13 177.22(15)
C6 C5 C10 C9 -2.6(2)
Si2 C5 C10 C9 -179.95(11)
C6 C5 C10 C13 179.33(14)
Si2 C5 C10 C13 2.0(2)
C21 C16 C17 C18 0.7(2)
Si4 C16 C17 C18 177.95(13)
C21 C16 C17 C22 -179.94(17)
Si4 C16 C17 C22 -2.7(2)
C16 C17 C18 C19 -1.0(3)
C22 C17 C18 C19 179.55(19)
C17 C18 C19 C20 1.4(3)
C17 C18 C19 C23 -177.8(4)
C17 C18 C19 C24 -173.1(6)
C18 C19 C20 C21 -1.4(3)
C23 C19 C20 C21 177.5(6)
C24 C19 C20 C21 174.5(4)
C19 C20 C21 C16 1.1(3)
C19 C20 C21 C25 -177.93(18)
C17 C16 C21 C20 -0.7(2)
Si4 C16 C21 C20 -178.01(13)
C17 C16 C21 C25 178.26(16)
Si4 C16 C21 C25 0.9(2)
Si10 C26 C27 C28 -89.04(13)
Si5 C26 C27 C28 34.75(13)
Si11 C26 C27 C28 150.28(10)
C26 C27 C28 C29 -46.02(17)
C27 C28 C29 Si12 -91.36(13)
C27 C28 C29 Si13 149.52(11)
C27 C28 C29 Si5 30.03(14)
